data_7209771
loop_
_publ_author_name
'Wang, Guan-E'
'Xu, Gang'
'Li, Pei-Xin'
'Wang, Shuai-Hua'
'Wang, Ming-Sheng'
'Guo, Guo-Cong'
'Huang, Jin-Shun'

_publ_section_title
;
 Diplex single-crystal-to-single-crystal transformation by different
 inducement
;
_journal_issue 14
_journal_name_full CrystEngComm
_journal_page_first 2579
_journal_paper_doi 10.1039/c3ce40136g
_journal_volume 15
_journal_year 2013
_chemical_formula_moiety 'C30 H24 Cu N6, I6 Pb2'
_chemical_formula_sum 'C30 H24 Cu I6 N6 Pb2'
_chemical_formula_weight 1707.87
_chemical_name_systematic
;
?
;
_space_group_IT_number 14
_symmetry_cell_setting monoclinic
_symmetry_space_group_name_Hall '-P 2ybc'
_symmetry_space_group_name_H-M 'P 1 21/c 1'
_atom_sites_solution_hydrogens geom
_atom_sites_solution_primary direct
_atom_sites_solution_secondary difmap
_audit_creation_method SHELXL-97
_cell_angle_alpha 90.00
_cell_angle_beta 105.311(5)
_cell_angle_gamma 90.00
_cell_formula_units_Z 4
_cell_length_a 17.604(6)
_cell_length_b 14.926(5)
_cell_length_c 16.292(6)
_cell_measurement_reflns_used 8881
_cell_measurement_temperature 293(2)
_cell_measurement_theta_max 33.3515
_cell_measurement_theta_min 1.8810
_cell_volume 4129(2)
_computing_cell_refinement 'CrystalClear (Rigaku Inc., 2007)'
_computing_data_collection 'CrystalClear (Rigaku Inc., 2007)'
_computing_data_reduction 'CrystalClear (Rigaku Inc., 2007)'
_computing_publication_material 'Siemens SHELXTL^TM^ 5'
_computing_structure_refinement 'SHELXL-97 (Sheldrick, 1997)'
_computing_structure_solution 'SHELXS-97 (Sheldrick, 1990)'
_diffrn_ambient_temperature 293(2)
_diffrn_detector_area_resol_mean 28.5714
_diffrn_measured_fraction_theta_full 0.997
_diffrn_measured_fraction_theta_max 0.997
_diffrn_measurement_device_type 'Rigaku Ultrax-Saturn 70'
_diffrn_measurement_method CCD_Profile_fitting
_diffrn_radiation_monochromator graphite
_diffrn_radiation_source 'fine-focus sealed tube'
_diffrn_radiation_type MoK\a
_diffrn_radiation_wavelength 0.71073
_diffrn_reflns_av_R_equivalents 0.0650
_diffrn_reflns_av_sigmaI/netI 0.0497
_diffrn_reflns_limit_h_max 21
_diffrn_reflns_limit_h_min -21
_diffrn_reflns_limit_k_max 18
_diffrn_reflns_limit_k_min -18
_diffrn_reflns_limit_l_max 16
_diffrn_reflns_limit_l_min -19
_diffrn_reflns_number 30722
_diffrn_reflns_theta_full 25.50
_diffrn_reflns_theta_max 25.50
_diffrn_reflns_theta_min 1.88
_exptl_absorpt_coefficient_mu 13.160
_exptl_absorpt_correction_T_max 0.6211
_exptl_absorpt_correction_T_min 0.3011
_exptl_absorpt_correction_type multi-scan
_exptl_absorpt_process_details 'Sphere (Rigaku CrystalClear)'
_exptl_crystal_colour 'dark green'
_exptl_crystal_density_diffrn 2.748
_exptl_crystal_density_method 'not measured'
_exptl_crystal_description spicule
_exptl_crystal_F_000 3028
_exptl_crystal_size_max 0.12
_exptl_crystal_size_mid 0.04
_exptl_crystal_size_min 0.04
_refine_diff_density_max 2.305
_refine_diff_density_min -1.011
_refine_diff_density_rms 0.173
_refine_ls_extinction_method none
_refine_ls_goodness_of_fit_ref 1.011
_refine_ls_hydrogen_treatment constr
_refine_ls_matrix_type full
_refine_ls_number_parameters 406
_refine_ls_number_reflns 7653
_refine_ls_number_restraints 6
_refine_ls_restrained_S_all 1.011
_refine_ls_R_factor_all 0.0735
_refine_ls_R_factor_gt 0.0526
_refine_ls_shift/su_max 0.046
_refine_ls_shift/su_mean 0.003
_refine_ls_structure_factor_coef Fsqd
_refine_ls_weighting_details 'calc w=1/[\s^2^(Fo^2^)+(0.0871P)^2^+6.6955P] where P=(Fo^2^+2Fc^2^)/3'
_refine_ls_weighting_scheme calc
_refine_ls_wR_factor_gt 0.1392
_refine_ls_wR_factor_ref 0.1565
_reflns_number_gt 5890
_reflns_number_total 7653
_reflns_threshold_expression >2sigma(I)
_cod_data_source_file c3ce40136g.txt
_cod_data_source_block 3
_cod_depositor_comments
;
The following automatic conversions were performed:

'_exptl_absorpt_correction_type' value 'Multi-scan' changed to
'multi-scan' according to
/home/saulius/struct/CIF-dictionaries/cif_core.dic dictionary named
'cif_core.dic' version 2.4.2 from 2011-04-26.

Automatic conversion script
Id: cif_fix_values 1891 2012-01-12 08:04:46Z andrius 
;
_cod_original_sg_symbol_H-M 'P 21/c'
_cod_database_code 7209771

loop_
_symmetry_equiv_pos_as_xyz
'x, y, z'
'-x, y+1/2, -z+1/2'
'-x, -y, -z'
'x, -y-1/2, z-1/2'

loop_
_atom_site_label
_atom_site_type_symbol
_atom_site_fract_x
_atom_site_fract_y
_atom_site_fract_z
_atom_site_U_iso_or_equiv
_atom_site_adp_type
_atom_site_occupancy
_atom_site_symmetry_multiplicity
_atom_site_calc_flag
_atom_site_refinement_flags
Pb1 Pb 0.240692(17) 0.233584(19) 0.226104(17) 0.04283(8) Uani 1 1 d .
Pb2 Pb 0.238470(17) 0.244362(18) 0.477074(18) 0.04372(8) Uani 1 1 d .
I1 I 0.31648(4) 0.09521(4) 0.10967(4) 0.06389(17) Uani 1 1 d .
I2 I 0.32834(3) 0.38259(3) 0.13617(3) 0.05594(15) Uani 1 1 d .
I3 I 0.09065(3) 0.24928(4) 0.06161(4) 0.05871(17) Uani 1 1 d .
I4 I 0.16689(3) 0.08819(4) 0.33723(4) 0.06076(17) Uani 1 1 d .
I5 I 0.16276(3) 0.37781(3) 0.31776(3) 0.05463(15) Uani 1 1 d .
I6 I 0.38572(3) 0.23693(3) 0.39637(3) 0.04433(13) Uani 1 1 d .
Cu1 Cu 0.75060(5) 0.26115(5) 0.55573(6) 0.0389(2) Uani 1 1 d .
C10 C 0.6775(5) 0.4379(5) 0.5943(5) 0.057(2) Uani 1 1 d .
H10A H 0.7255 0.4648 0.5959 0.069 Uiso 1 1 calc R
C11 C 0.6171(5) 0.4904(5) 0.6032(6) 0.071(3) Uani 1 1 d .
H11A H 0.6245 0.5517 0.6120 0.085 Uiso 1 1 calc R
C12 C 0.5444(5) 0.4526(5) 0.5994(5) 0.059(3) Uani 1 1 d .
H12A H 0.5029 0.4882 0.6054 0.071 Uiso 1 1 calc R
C13 C 0.5341(4) 0.3599(5) 0.5862(4) 0.048(2) Uani 1 1 d .
H13A H 0.4854 0.3331 0.5814 0.058 Uiso 1 1 calc R
C14 C 0.5999(4) 0.3085(5) 0.5805(4) 0.043(2) Uani 1 1 d .
C15 C 0.5998(4) 0.2094(5) 0.5761(4) 0.0385(19) Uani 1 1 d .
C16 C 0.5405(4) 0.1565(5) 0.5882(5) 0.050(2) Uani 1 1 d .
H16A H 0.4949 0.1830 0.5955 0.060 Uiso 1 1 calc R
C17 C 0.5467(5) 0.0652(5) 0.5897(5) 0.064(3) Uani 1 1 d .
H17A H 0.5088 0.0286 0.6030 0.077 Uiso 1 1 calc R
C18 C 0.6147(5) 0.0295(5) 0.5697(6) 0.071(3) Uani 1 1 d .
H18A H 0.6210 -0.0322 0.5671 0.085 Uiso 1 1 calc R
C19 C 0.6708(5) 0.0855(5) 0.5544(6) 0.064(3) Uani 1 1 d .
H19A H 0.7147 0.0610 0.5412 0.077 Uiso 1 1 calc R
C20 C 0.6165(6) 0.3347(6) 0.3670(6) 0.071(3) Uani 1 1 d .
H20A H 0.6151 0.3936 0.3853 0.086 Uiso 1 1 calc R
C21 C 0.5502(5) 0.3020(6) 0.3113(5) 0.063(3) Uani 1 1 d .
H21A H 0.5055 0.3371 0.2915 0.076 Uiso 1 1 calc R
C22 C 0.5532(6) 0.2153(7) 0.2862(6) 0.079(3) Uani 1 1 d .
H22A H 0.5083 0.1889 0.2514 0.095 Uiso 1 1 calc R
C23 C 0.6218(5) 0.1661(7) 0.3115(5) 0.069(3) Uani 1 1 d .
H23A H 0.6249 0.1089 0.2900 0.083 Uiso 1 1 calc R
C24 C 0.6875(4) 0.2047(5) 0.3712(5) 0.048(2) Uani 1 1 d .
C25 C 0.7635(4) 0.1568(5) 0.4039(5) 0.048(2) Uani 1 1 d .
C26 C 0.7924(5) 0.0949(5) 0.3564(6) 0.068(3) Uani 1 1 d .
H26A H 0.7639 0.0817 0.3011 0.082 Uiso 1 1 calc R
C27 C 0.8630(6) 0.0533(6) 0.3911(7) 0.087(3) Uani 1 1 d .
H27A H 0.8825 0.0105 0.3604 0.104 Uiso 1 1 calc R
C28 C 0.9046(6) 0.0767(6) 0.4730(7) 0.098(4) Uani 1 1 d .
H28A H 0.9537 0.0518 0.4978 0.118 Uiso 1 1 calc R
C29 C 0.8716(5) 0.1373(6) 0.5164(6) 0.071(3) Uani 1 1 d .
H29A H 0.8990 0.1515 0.5719 0.085 Uiso 1 1 calc R
C30 C 0.8361(5) 0.4130(5) 0.5098(6) 0.070(2) Uani 1 1 d .
H30A H 0.7954 0.4115 0.4601 0.084 Uiso 1 1 calc R
C31 C 0.8924(5) 0.4782(6) 0.5195(7) 0.088(3) Uani 1 1 d .
H31A H 0.8887 0.5228 0.4788 0.106 Uiso 1 1 calc R
C32 C 0.9569(6) 0.4759(6) 0.5939(7) 0.105(3) Uani 1 1 d .
H32A H 0.9968 0.5185 0.6024 0.127 Uiso 1 1 calc R
C33 C 0.9588(5) 0.4089(7) 0.6531(7) 0.098(3) Uani 1 1 d .
H33A H 1.0019 0.4040 0.7003 0.118 Uiso 1 1 calc R
C34 C 0.8973(4) 0.3492(6) 0.6426(6) 0.065(3) Uani 1 1 d U
C35 C 0.8904(5) 0.2780(6) 0.7060(6) 0.069(3) Uani 1 1 d .
C36 C 0.9472(8) 0.2682(7) 0.7822(8) 0.119(5) Uani 1 1 d .
H36A H 0.9893 0.3079 0.7966 0.142 Uiso 1 1 calc R
C37 C 0.9422(7) 0.2078(10) 0.8300(9) 0.141(6) Uani 1 1 d .
H37A H 0.9838 0.1970 0.8776 0.170 Uiso 1 1 calc R
C38 C 0.8728(7) 0.1525(8) 0.8146(6) 0.111(4) Uani 1 1 d .
H38A H 0.8654 0.1109 0.8542 0.133 Uiso 1 1 calc R
C39 C 0.8177(7) 0.1649(7) 0.7372(6) 0.085(4) Uani 1 1 d .
H39A H 0.7737 0.1279 0.7222 0.102 Uiso 1 1 calc R
N11 N 0.6707(3) 0.3488(3) 0.5831(4) 0.0398(16) Uani 1 1 d .
N12 N 0.6645(4) 0.1742(3) 0.5577(4) 0.0432(17) Uani 1 1 d .
N21 N 0.6834(4) 0.2886(4) 0.3975(5) 0.056(2) Uani 1 1 d .
N22 N 0.8019(3) 0.1776(4) 0.4833(4) 0.0482(18) Uani 1 1 d .
N31 N 0.8380(4) 0.3510(4) 0.5701(4) 0.0542(19) Uani 1 1 d .
N32 N 0.8269(4) 0.2287(5) 0.6843(5) 0.057(2) Uani 1 1 d .

loop_
_atom_site_aniso_label
_atom_site_aniso_U_11
_atom_site_aniso_U_22
_atom_site_aniso_U_33
_atom_site_aniso_U_23
_atom_site_aniso_U_13
_atom_site_aniso_U_12
Pb1 0.04307(15) 0.04901(15) 0.03576(15) -0.00544(11) 0.00924(12) 0.00224(12)
Pb2 0.04315(15) 0.05029(15) 0.03816(16) 0.00100(12) 0.01151(12) -0.00081(12)
I1 0.0721(3) 0.0506(3) 0.0734(3) -0.0053(3) 0.0271(3) 0.0169(3)
I2 0.0554(3) 0.0518(3) 0.0625(3) -0.0084(2) 0.0190(2) -0.0078(2)
I3 0.0346(3) 0.0902(4) 0.0488(3) -0.0034(3) 0.0066(2) -0.0012(3)
I4 0.0470(3) 0.0482(3) 0.0779(4) 0.0045(3) 0.0003(3) -0.0049(2)
I5 0.0643(3) 0.0503(3) 0.0515(3) -0.0011(2) 0.0191(2) 0.0157(2)
I6 0.0363(2) 0.0483(2) 0.0463(3) 0.0021(2) 0.0072(2) -0.0021(2)
Cu1 0.0276(4) 0.0353(4) 0.0508(5) -0.0067(3) 0.0053(4) -0.0002(3)
C10 0.052(4) 0.041(4) 0.081(5) -0.008(4) 0.021(4) -0.007(4)
C11 0.076(5) 0.034(4) 0.118(6) 0.013(4) 0.051(5) 0.023(4)
C12 0.061(5) 0.049(4) 0.066(5) -0.002(4) 0.013(4) 0.020(4)
C13 0.032(4) 0.064(5) 0.045(4) -0.001(4) 0.006(3) 0.004(3)
C14 0.033(4) 0.046(4) 0.044(4) -0.002(3) -0.002(3) 0.006(3)
C15 0.022(3) 0.046(4) 0.041(4) -0.007(3) -0.002(3) 0.002(3)
C16 0.040(4) 0.045(4) 0.064(5) -0.005(4) 0.013(3) -0.014(3)
C17 0.055(5) 0.057(5) 0.072(6) -0.001(4) 0.006(4) -0.022(4)
C18 0.079(6) 0.032(4) 0.098(6) 0.012(4) 0.018(5) -0.017(4)
C19 0.050(5) 0.050(4) 0.089(6) 0.003(4) 0.013(4) 0.007(4)
C20 0.070(6) 0.063(5) 0.078(6) 0.006(5) 0.014(5) -0.006(5)
C21 0.043(5) 0.084(6) 0.061(5) 0.001(5) 0.010(4) 0.002(4)
C22 0.052(6) 0.125(8) 0.054(5) -0.006(6) 0.001(5) -0.013(6)
C23 0.056(5) 0.091(6) 0.057(5) -0.006(5) 0.008(4) -0.009(5)
C24 0.040(4) 0.053(4) 0.048(4) -0.006(4) 0.008(3) -0.002(3)
C25 0.051(4) 0.048(4) 0.051(4) -0.012(3) 0.023(3) -0.008(3)
C26 0.067(5) 0.048(4) 0.096(6) -0.027(4) 0.031(5) -0.001(4)
C27 0.071(6) 0.068(5) 0.125(7) -0.042(5) 0.034(5) 0.017(5)
C28 0.073(6) 0.092(6) 0.122(8) -0.040(6) 0.012(6) 0.047(5)
C29 0.053(5) 0.079(5) 0.075(6) -0.027(5) 0.007(4) 0.018(4)
C30 0.065(4) 0.062(5) 0.103(6) -0.030(4) 0.058(4) -0.033(4)
C31 0.087(6) 0.064(5) 0.139(7) -0.023(5) 0.074(5) -0.026(5)
C32 0.081(5) 0.073(5) 0.191(9) -0.072(6) 0.084(6) -0.035(5)
C33 0.038(5) 0.112(6) 0.138(8) -0.085(6) 0.012(5) -0.012(5)
C34 0.011(3) 0.082(5) 0.099(6) -0.048(4) 0.011(3) -0.008(3)
C35 0.035(4) 0.079(5) 0.079(6) -0.039(4) -0.008(4) 0.023(4)
C36 0.104(9) 0.085(7) 0.111(9) -0.022(6) -0.070(7) 0.017(6)
C37 0.077(7) 0.178(12) 0.122(10) -0.052(9) -0.055(7) 0.063(8)
C38 0.123(8) 0.151(9) 0.054(6) 0.022(6) 0.015(6) 0.092(7)
C39 0.089(7) 0.099(7) 0.061(6) 0.015(5) 0.009(5) 0.030(6)
N11 0.036(3) 0.030(3) 0.052(3) -0.001(3) 0.010(3) -0.003(2)
N12 0.044(3) 0.026(3) 0.053(3) -0.002(3) 0.000(3) -0.003(2)
N21 0.039(3) 0.038(3) 0.089(5) -0.007(3) 0.014(3) 0.002(3)
N22 0.032(3) 0.048(3) 0.063(4) -0.007(3) 0.009(3) 0.010(3)
N31 0.035(3) 0.049(3) 0.080(4) -0.018(3) 0.019(3) -0.015(3)
N32 0.038(4) 0.068(4) 0.058(4) -0.004(3) 0.003(3) 0.012(3)

loop_
_atom_type_symbol
_atom_type_description
_atom_type_scat_dispersion_real
_atom_type_scat_dispersion_imag
_atom_type_scat_source
C C 0.0033 0.0016 'International Tables Vol C Tables 4.2.6.8 and 6.1.1.4'
H H 0.0000 0.0000 'International Tables Vol C Tables 4.2.6.8 and 6.1.1.4'
N N 0.0061 0.0033 'International Tables Vol C Tables 4.2.6.8 and 6.1.1.4'
Cu Cu 0.3201 1.2651 'International Tables Vol C Tables 4.2.6.8 and 6.1.1.4'
I I -0.4742 1.8119 'International Tables Vol C Tables 4.2.6.8 and 6.1.1.4'
Pb Pb -3.3944 10.1111 'International Tables Vol C Tables 4.2.6.8 and 6.1.1.4'

loop_
_geom_angle_atom_site_label_1
_geom_angle_atom_site_label_2
_geom_angle_atom_site_label_3
_geom_angle
_geom_angle_site_symmetry_1
_geom_angle_site_symmetry_3
I5 Pb1 I3 88.89(3) . .
I5 Pb1 I6 85.79(3) . .
I3 Pb1 I6 174.350(17) . .
I5 Pb1 I2 93.67(3) . .
I3 Pb1 I2 87.60(3) . .
I6 Pb1 I2 90.85(3) . .
I5 Pb1 I4 84.56(3) . .
I3 Pb1 I4 98.53(3) . .
I6 Pb1 I4 82.87(3) . .
I2 Pb1 I4 173.573(16) . .
I5 Pb1 I1 173.538(17) . .
I3 Pb1 I1 86.27(3) . .
I6 Pb1 I1 98.89(3) . .
I2 Pb1 I1 81.85(3) . .
I4 Pb1 I1 100.39(3) . .
I6 Pb2 I3 179.152(16) . 4_566
I6 Pb2 I2 91.77(3) . 4_566
I3 Pb2 I2 87.41(3) 4_566 4_566
I6 Pb2 I5 84.23(2) . .
I3 Pb2 I5 96.58(2) 4_566 .
I2 Pb2 I5 175.289(18) 4_566 .
I6 Pb2 I4 83.92(2) . .
I3 Pb2 I4 96.41(2) 4_566 .
I2 Pb2 I4 98.99(3) 4_566 .
I5 Pb2 I4 83.09(3) . .
I6 Pb2 I1 92.99(2) . 4_566
I3 Pb2 I1 86.69(2) 4_566 4_566
I2 Pb2 I1 82.51(3) 4_566 4_566
I5 Pb2 I1 95.19(3) . 4_566
I4 Pb2 I1 176.594(19) . 4_566
Pb2 I1 Pb1 76.10(3) 4_565 .
Pb2 I2 Pb1 76.91(3) 4_565 .
Pb1 I3 Pb2 77.49(3) . 4_565
Pb2 I4 Pb1 77.21(3) . .
Pb1 I5 Pb2 79.72(3) . .
Pb2 I6 Pb1 79.14(3) . .
N12 Cu1 N31 172.4(3) . .
N12 Cu1 N11 81.1(2) . .
N31 Cu1 N11 95.5(2) . .
N12 Cu1 N22 93.7(2) . .
N31 Cu1 N22 91.9(3) . .
N11 Cu1 N22 158.4(2) . .
N12 Cu1 N32 96.6(2) . .
N31 Cu1 N32 77.4(3) . .
N11 Cu1 N32 102.2(2) . .
N22 Cu1 N32 99.2(2) . .
N11 C10 C11 122.7(8) . .
N11 C10 H10A 118.7 . .
C11 C10 H10A 118.7 . .
C10 C11 C12 120.0(7) . .
C10 C11 H11A 120.0 . .
C12 C11 H11A 120.0 . .
C11 C12 C13 119.3(8) . .
C11 C12 H12A 120.3 . .
C13 C12 H12A 120.3 . .
C14 C13 C12 118.0(7) . .
C14 C13 H13A 121.0 . .
C12 C13 H13A 121.0 . .
N11 C14 C13 120.9(6) . .
N11 C14 C15 115.4(6) . .
C13 C14 C15 123.7(7) . .
N12 C15 C16 121.8(6) . .
N12 C15 C14 114.0(6) . .
C16 C15 C14 124.2(7) . .
C15 C16 C17 121.3(8) . .
C15 C16 H16A 119.4 . .
C17 C16 H16A 119.4 . .
C16 C17 C18 115.9(8) . .
C16 C17 H17A 122.1 . .
C18 C17 H17A 122.1 . .
C19 C18 C17 120.3(8) . .
C19 C18 H18A 119.8 . .
C17 C18 H18A 119.8 . .
N12 C19 C18 121.9(8) . .
N12 C19 H19A 119.0 . .
C18 C19 H19A 119.0 . .
N21 C20 C21 125.0(9) . .
N21 C20 H20A 117.5 . .
C21 C20 H20A 117.5 . .
C20 C21 C22 116.5(8) . .
C20 C21 H21A 121.7 . .
C22 C21 H21A 121.7 . .
C21 C22 C23 121.0(9) . .
C21 C22 H22A 119.5 . .
C23 C22 H22A 119.5 . .
C22 C23 C24 118.6(9) . .
C22 C23 H23A 120.7 . .
C24 C23 H23A 120.7 . .
N21 C24 C23 119.8(7) . .
N21 C24 C25 117.2(6) . .
C23 C24 C25 122.9(7) . .
N22 C25 C26 122.1(7) . .
N22 C25 C24 114.6(6) . .
C26 C25 C24 123.3(7) . .
C27 C26 C25 119.9(8) . .
C27 C26 H26A 120.0 . .
C25 C26 H26A 120.0 . .
C26 C27 C28 118.2(9) . .
C26 C27 H27A 120.9 . .
C28 C27 H27A 120.9 . .
C29 C28 C27 118.4(9) . .
C29 C28 H28A 120.8 . .
C27 C28 H28A 120.8 . .
N22 C29 C28 123.7(8) . .
N22 C29 H29A 118.2 . .
C28 C29 H29A 118.2 . .
N31 C30 C31 121.9(8) . .
N31 C30 H30A 119.1 . .
C31 C30 H30A 119.1 . .
C30 C31 C32 118.1(9) . .
C30 C31 H31A 121.0 . .
C32 C31 H31A 120.9 . .
C33 C32 C31 118.5(9) . .
C33 C32 H32A 120.8 . .
C31 C32 H32A 120.8 . .
C32 C33 C34 120.5(9) . .
C32 C33 H33A 119.7 . .
C34 C33 H33A 119.7 . .
N31 C34 C33 119.7(9) . .
N31 C34 C35 115.3(7) . .
C33 C34 C35 125.0(8) . .
N32 C35 C36 123.3(10) . .
N32 C35 C34 115.4(7) . .
C36 C35 C34 121.3(9) . .
C37 C36 C35 119.9(12) . .
C37 C36 H36A 120.0 . .
C35 C36 H36A 120.0 . .
C36 C37 C38 121.2(11) . .
C36 C37 H37A 119.4 . .
C38 C37 H37A 119.4 . .
C39 C38 C37 116.1(11) . .
C39 C38 H38A 121.9 . .
C37 C38 H38A 122.0 . .
N32 C39 C38 120.8(10) . .
N32 C39 H39A 119.6 . .
C38 C39 H39A 119.6 . .
C10 N11 C14 119.1(6) . .
C10 N11 Cu1 128.2(5) . .
C14 N11 Cu1 112.4(4) . .
C19 N12 C15 118.5(7) . .
C19 N12 Cu1 124.9(6) . .
C15 N12 Cu1 115.9(4) . .
C24 N21 C20 118.8(7) . .
C25 N22 C29 117.6(7) . .
C25 N22 Cu1 120.4(5) . .
C29 N22 Cu1 121.8(5) . .
C34 N31 C30 121.1(7) . .
C34 N31 Cu1 118.6(6) . .
C30 N31 Cu1 120.3(5) . .
C35 N32 C39 118.2(8) . .
C35 N32 Cu1 113.2(6) . .
C39 N32 Cu1 128.6(6) . .

loop_
_geom_bond_atom_site_label_1
_geom_bond_atom_site_label_2
_geom_bond_distance
_geom_bond_site_symmetry_2
Pb1 I5 3.1349(9) .
Pb1 I3 3.2366(10) .
Pb1 I6 3.2366(10) .
Pb1 I2 3.2660(9) .
Pb1 I4 3.3042(9) .
Pb1 I1 3.3137(9) .
Pb2 I6 3.2032(11) .
Pb2 I3 3.2511(11) 4_566
Pb2 I2 3.2629(9) 4_566
Pb2 I5 3.2639(9) .
Pb2 I4 3.2704(9) .
Pb2 I1 3.2741(9) 4_566
I1 Pb2 3.2741(9) 4_565
I2 Pb2 3.2629(9) 4_565
I3 Pb2 3.2511(11) 4_565
Cu1 N12 2.002(6) .
Cu1 N31 2.008(6) .
Cu1 N11 2.054(6) .
Cu1 N22 2.081(6) .
Cu1 N32 2.222(7) .
C10 N11 1.343(9) .
C10 C11 1.360(11) .
C10 H10A 0.9300 .
C11 C12 1.384(12) .
C11 H11A 0.9300 .
C12 C13 1.405(11) .
C12 H12A 0.9300 .
C13 C14 1.413(10) .
C13 H13A 0.9300 .
C14 N11 1.375(9) .
C14 C15 1.481(10) .
C15 N12 1.357(9) .
C15 C16 1.364(10) .
C16 C17 1.367(11) .
C16 H16A 0.9300 .
C17 C18 1.425(13) .
C17 H17A 0.9300 .
C18 C19 1.367(12) .
C18 H18A 0.9300 .
C19 N12 1.331(9) .
C19 H19A 0.9300 .
C20 N21 1.341(11) .
C20 C21 1.366(12) .
C20 H20A 0.9300 .
C21 C22 1.362(14) .
C21 H21A 0.9300 .
C22 C23 1.380(13) .
C22 H22A 0.9300 .
C23 C24 1.422(11) .
C23 H23A 0.9300 .
C24 N21 1.331(10) .
C24 C25 1.486(10) .
C25 N22 1.327(9) .
C25 C26 1.385(11) .
C26 C27 1.371(12) .
C26 H26A 0.9300 .
C27 C28 1.386(14) .
C27 H27A 0.9300 .
C28 C29 1.369(13) .
C28 H28A 0.9300 .
C29 N22 1.345(10) .
C29 H29A 0.9300 .
C30 N31 1.344(11) .
C30 C31 1.368(12) .
C30 H30A 0.9300 .
C31 C32 1.425(14) .
C31 H31A 0.9300 .
C32 C33 1.385(15) .
C32 H32A 0.9300 .
C33 C34 1.377(12) .
C33 H33A 0.9300 .
C34 N31 1.354(10) .
C34 C35 1.509(13) .
C35 N32 1.307(11) .
C35 C36 1.381(13) .
C36 C37 1.209(19) .
C36 H36A 0.9300 .
C37 C38 1.440(18) .
C37 H37A 0.9300 .
C38 C39 1.386(13) .
C38 H38A 0.9300 .
C39 N32 1.323(12) .
C39 H39A 0.9300 .
